data_7044166
loop_
_publ_author_name
'Lin, Hua'
'Shen, Jinni'
'Zhu, Wei-Wei'
'Liu, Yi'
'Wu, Xin-Tao'
'Zhu, Qi-Long'
'Wu, Li-Ming'

_publ_section_title
;
 Two new phases in the ternary RE--Ga--S systems with unique interlinkage
 of GaS4 building units: synthesis, structure, and properties
;
_journal_name_full 'Dalton Trans.'
_journal_paper_doi 10.1039/C7DT02545A
_journal_year 2017
_chemical_formula_sum 'Ga4 S15 Yb6'
_chemical_formula_weight 1798.02
_chemical_name_systematic
; 
 ? 
;
_space_group_IT_number 12
_symmetry_cell_setting monoclinic
_symmetry_space_group_name_Hall '-C 2y'
_symmetry_space_group_name_H-M 'C 1 2/m 1'
_atom_sites_solution_primary direct
_atom_sites_solution_secondary difmap
_audit_creation_method SHELXL-97
_audit_update_record
;
2017-03-29 deposited with the CCDC.
2017-09-11 downloaded from the CCDC.
;
_cell_angle_alpha 90.00
_cell_angle_beta 90.915(9)
_cell_angle_gamma 90.00
_cell_formula_units_Z 2
_cell_length_a 23.557(2)
_cell_length_b 3.7664(4)
_cell_length_c 12.4658(13)
_cell_measurement_reflns_used 1622
_cell_measurement_temperature 293(2)
_cell_measurement_theta_max 27.4758
_cell_measurement_theta_min 2.3601
_cell_volume 1105.89(19)
_computing_structure_refinement 'SHELXL-97 (Sheldrick, 1997)'
_computing_structure_solution 'SHELXS-97 (Sheldrick, 1990)'
_diffrn_ambient_temperature 293(2)
_diffrn_measured_fraction_theta_full 0.990
_diffrn_measured_fraction_theta_max 0.990
_diffrn_radiation_monochromator graphite
_diffrn_radiation_source 'fine-focus sealed tube'
_diffrn_radiation_type MoK\a
_diffrn_radiation_wavelength 0.71073
_diffrn_reflns_av_R_equivalents 0.0316
_diffrn_reflns_av_sigmaI/netI 0.0331
_diffrn_reflns_limit_h_max 28
_diffrn_reflns_limit_h_min -27
_diffrn_reflns_limit_k_max 4
_diffrn_reflns_limit_k_min -4
_diffrn_reflns_limit_l_max 14
_diffrn_reflns_limit_l_min -12
_diffrn_reflns_number 3660
_diffrn_reflns_theta_full 25.00
_diffrn_reflns_theta_max 25.00
_diffrn_reflns_theta_min 2.36
_exptl_absorpt_coefficient_mu 31.284
_exptl_absorpt_correction_T_max 1.0000
_exptl_absorpt_correction_T_min 0.5067
_exptl_absorpt_correction_type multi-scan
_exptl_crystal_colour red
_exptl_crystal_density_diffrn 5.400
_exptl_crystal_density_method 'not measured'
_exptl_crystal_description rod
_exptl_crystal_F_000 1568
_exptl_crystal_size_max 0.15
_exptl_crystal_size_mid 0.05
_exptl_crystal_size_min 0.05
_refine_diff_density_max 1.118
_refine_diff_density_min -1.406
_refine_diff_density_rms 0.252
_refine_ls_extinction_coef 0.00192(7)
_refine_ls_extinction_expression Fc^*^=kFc[1+0.001xFc^2^\l^3^/sin(2\q)]^-1/4^
_refine_ls_extinction_method SHELXL
_refine_ls_goodness_of_fit_ref 1.066
_refine_ls_matrix_type full
_refine_ls_number_parameters 78
_refine_ls_number_reflns 1132
_refine_ls_number_restraints 0
_refine_ls_restrained_S_all 1.066
_refine_ls_R_factor_all 0.0243
_refine_ls_R_factor_gt 0.0232
_refine_ls_shift/su_max 0.001
_refine_ls_shift/su_mean 0.000
_refine_ls_structure_factor_coef Fsqd
_refine_ls_weighting_details 'calc w=1/[\s^2^(Fo^2^)+(0.0197P)^2^+20.3133P] where P=(Fo^2^+2Fc^2^)/3'
_refine_ls_weighting_scheme calc
_refine_ls_wR_factor_gt 0.0547
_refine_ls_wR_factor_ref 0.0555
_reflns_number_gt 1099
_reflns_number_total 1132
_reflns_threshold_expression >2sigma(I)
_cod_data_source_file c7dt02545a1.cif
_cod_data_source_block a
_cod_depositor_comments
;
The following automatic conversions were performed:

'_exptl_absorpt_correction_type' value 'Multi-scan' changed to
'multi-scan' according to
/home/data/users/saulius/crontab/automatic-downloads/rss-feeds/RSC/lib/dictionaries/cif_core.dic
dictionary named 'cif_core.dic' version 2.4.2 from 2011-04-26.

Automatic conversion script
Id: cif_fix_values 4973 2017-02-22 13:04:09Z antanas 
;
_cod_original_cell_volume 1105.87(19)
_cod_original_sg_symbol_H-M C12/m1
_cod_database_code 7044166

loop_
_symmetry_equiv_pos_as_xyz
'x, y, z'
'-x, y, -z'
'x+1/2, y+1/2, z'
'-x+1/2, y+1/2, -z'
'-x, -y, -z'
'x, -y, z'
'-x+1/2, -y+1/2, -z'
'x+1/2, -y+1/2, z'

loop_
_atom_site_label
_atom_site_type_symbol
_atom_site_fract_x
_atom_site_fract_y
_atom_site_fract_z
_atom_site_U_iso_or_equiv
_atom_site_adp_type
_atom_site_occupancy
_atom_site_symmetry_multiplicity
_atom_site_calc_flag
_atom_site_refinement_flags
Yb1 Yb 0.517270(17) 0.0000 0.15150(4) 0.00804(16) Uani 1 2 d S
Yb2 Yb 0.711012(18) 0.0000 0.23808(4) 0.01001(16) Uani 1 2 d S
Yb3 Yb 0.838530(18) 0.0000 0.04540(4) 0.00940(15) Uani 1 2 d S
Ga1 Ga 0.08996(5) 0.0000 0.42302(9) 0.0099(3) Uani 1 2 d S
Ga2 Ga 0.36310(5) 0.0000 0.33187(9) 0.0094(3) Uani 1 2 d S
S1 S 0.02019(11) 0.0000 0.2971(2) 0.0107(5) Uani 1 2 d S
S2 S 0.17937(11) 0.0000 0.3676(2) 0.0127(6) Uani 1 2 d S
S3 S 0.19046(11) 0.0000 0.6488(2) 0.0126(6) Uani 1 2 d S
S4 S 0.25706(10) 0.0000 0.1098(2) 0.0082(5) Uani 1 2 d S
S5 S 0.40041(10) 0.0000 0.1651(2) 0.0095(5) Uani 1 2 d S
S6 S 0.42891(10) 0.0000 0.4716(2) 0.0085(5) Uani 1 2 d S
S7 S 0.62715(10) 0.0000 0.0968(2) 0.0092(5) Uani 1 2 d S
S8 S 0.0000 0.0000 0.0000 0.0123(8) Uani 1 4 d S

loop_
_atom_site_aniso_label
_atom_site_aniso_U_11
_atom_site_aniso_U_22
_atom_site_aniso_U_33
_atom_site_aniso_U_23
_atom_site_aniso_U_13
_atom_site_aniso_U_12
Yb1 0.0085(2) 0.0072(2) 0.0084(3) 0.000 -0.00067(17) 0.000
Yb2 0.0092(2) 0.0093(2) 0.0116(3) 0.000 -0.00004(18) 0.000
Yb3 0.0094(2) 0.0070(2) 0.0117(3) 0.000 0.00007(18) 0.000
Ga1 0.0106(5) 0.0095(5) 0.0097(6) 0.000 -0.0004(4) 0.000
Ga2 0.0094(6) 0.0094(5) 0.0093(6) 0.000 -0.0012(4) 0.000
S1 0.0148(12) 0.0102(11) 0.0070(13) 0.000 -0.0037(10) 0.000
S2 0.0130(12) 0.0110(11) 0.0142(14) 0.000 0.0058(11) 0.000
S3 0.0091(12) 0.0081(11) 0.0204(15) 0.000 -0.0042(11) 0.000
S4 0.0077(11) 0.0073(11) 0.0095(13) 0.000 0.0001(10) 0.000
S5 0.0075(11) 0.0119(11) 0.0091(13) 0.000 0.0012(10) 0.000
S6 0.0080(12) 0.0093(11) 0.0083(13) 0.000 -0.0009(10) 0.000
S7 0.0071(11) 0.0103(11) 0.0103(13) 0.000 -0.0001(10) 0.000
S8 0.0227(19) 0.0061(15) 0.0079(18) 0.000 -0.0031(15) 0.000

loop_
_atom_type_symbol
_atom_type_description
_atom_type_scat_dispersion_real
_atom_type_scat_dispersion_imag
_atom_type_scat_source
S S 0.1246 0.1234 'International Tables Vol C Tables 4.2.6.8 and 6.1.1.4'
Ga Ga 0.2307 1.6083 'International Tables Vol C Tables 4.2.6.8 and 6.1.1.4'
Yb Yb -0.3850 5.5486 'International Tables Vol C Tables 4.2.6.8 and 6.1.1.4'

loop_
_geom_angle_atom_site_label_1
_geom_angle_atom_site_label_2
_geom_angle_atom_site_label_3
_geom_angle
_geom_angle_site_symmetry_1
_geom_angle_site_symmetry_3
S1 Yb1 S1 92.11(8) 3 3_545
S1 Yb1 S7 99.27(7) 3 .
S1 Yb1 S7 99.27(7) 3_545 .
S1 Yb1 S8 172.74(6) 3 3_545
S1 Yb1 S8 89.15(4) 3_545 3_545
S7 Yb1 S8 87.57(4) . 3_545
S1 Yb1 S8 89.15(4) 3 3
S1 Yb1 S8 172.74(6) 3_545 3
S7 Yb1 S8 87.57(4) . 3
S8 Yb1 S8 88.727(16) 3_545 3
S1 Yb1 S5 88.43(7) 3 .
S1 Yb1 S5 88.43(7) 3_545 .
S7 Yb1 S5 168.84(8) . .
S8 Yb1 S5 84.46(4) 3_545 .
S8 Yb1 S5 84.46(4) 3 .
S1 Yb1 Yb1 43.94(4) 3 1_565
S1 Yb1 Yb1 136.06(4) 3_545 1_565
S7 Yb1 Yb1 90.0 . 1_565
S8 Yb1 Yb1 134.364(8) 3_545 1_565
S8 Yb1 Yb1 45.636(8) 3 1_565
S5 Yb1 Yb1 90.0 . 1_565
S1 Yb1 Yb1 136.06(4) 3 1_545
S1 Yb1 Yb1 43.94(4) 3_545 1_545
S7 Yb1 Yb1 90.0 . 1_545
S8 Yb1 Yb1 45.636(8) 3_545 1_545
S8 Yb1 Yb1 134.364(8) 3 1_545
S5 Yb1 Yb1 90.0 . 1_545
Yb1 Yb1 Yb1 180.00(3) 1_565 1_545
S1 Yb1 Yb1 133.11(4) 3 5_655
S1 Yb1 Yb1 133.11(4) 3_545 5_655
S7 Yb1 Yb1 86.59(6) . 5_655
S8 Yb1 Yb1 44.364(8) 3_545 5_655
S8 Yb1 Yb1 44.364(8) 3 5_655
S5 Yb1 Yb1 82.24(6) . 5_655
Yb1 Yb1 Yb1 90.0 1_565 5_655
Yb1 Yb1 Yb1 90.0 1_545 5_655
S2 Yb2 S2 92.95(9) 3 3_545
S2 Yb2 S7 101.33(7) 3 .
S2 Yb2 S7 101.33(7) 3_545 .
S2 Yb2 S3 85.88(7) 3 5_656
S2 Yb2 S3 85.88(7) 3_545 5_656
S7 Yb2 S3 169.42(9) . 5_656
S7 Yb3 S7 87.70(8) 7_645 7_655
S7 Yb3 S5 131.02(7) 7_645 3
S7 Yb3 S5 73.97(6) 7_655 3
S7 Yb3 S5 73.97(6) 7_645 3_545
S7 Yb3 S5 131.02(7) 7_655 3_545
S5 Yb3 S5 84.61(7) 3 3_545
S2 Ga1 S1 117.80(11) . .
S2 Ga1 S6 111.27(7) . 7_556
S1 Ga1 S6 104.35(8) . 7_556
S2 Ga1 S6 111.27(7) . 7_546
S1 Ga1 S6 104.35(8) . 7_546
S6 Ga1 S6 106.99(11) 7_556 7_546
S5 Ga2 S3 108.64(8) . 7_546
S5 Ga2 S3 108.64(8) . 7_556
S3 Ga2 S3 111.25(12) 7_546 7_556
S5 Ga2 S6 115.15(10) . .
S3 Ga2 S6 106.59(8) 7_546 .
S3 Ga2 S6 106.59(8) 7_556 .
Ga1 S1 Yb1 119.60(7) . 3_445
Ga1 S1 Yb1 119.60(7) . 3_455
Yb1 S1 Yb1 92.11(8) 3_445 3_455
Ga1 S2 Yb2 118.36(8) . 3_445
Ga1 S2 Yb2 118.36(8) . 3_455
Yb2 S2 Yb2 92.95(9) 3_445 3_455
Ga2 S3 Ga2 111.25(12) 7_546 7_556
Ga2 S3 Yb2 114.68(8) 7_546 5_656
Ga2 S3 Yb2 114.68(8) 7_556 5_656
Yb2 S4 Yb2 88.10(8) 3_455 3_445
Yb2 S4 Yb3 89.11(2) 3_455 3_455
Yb2 S4 Yb3 156.17(10) 3_445 3_455
Yb2 S4 Yb3 156.17(10) 3_455 3_445
Yb2 S4 Yb3 89.11(2) 3_445 3_445
Yb3 S4 Yb3 83.99(7) 3_455 3_445
Yb2 S4 Yb3 94.51(6) 3_455 5_655
Yb2 S4 Yb3 94.51(6) 3_445 5_655
Yb3 S4 Yb3 109.30(7) 3_455 5_655
Yb3 S4 Yb3 109.30(7) 3_445 5_655
Ga2 S5 Yb1 117.21(10) . .
Ga2 S5 Yb3 106.41(7) . 3_445
Yb1 S5 Yb3 118.60(7) . 3_445
Ga2 S5 Yb3 106.41(7) . 3_455
Yb1 S5 Yb3 118.60(7) . 3_455
Yb3 S5 Yb3 84.61(7) 3_445 3_455
Ga2 S6 Ga1 106.95(8) . 7_556
Ga2 S6 Ga1 106.95(8) . 7_546
Ga1 S6 Ga1 106.99(11) 7_556 7_546
Yb2 S7 Yb1 123.20(10) . .
Yb2 S7 Yb3 102.06(7) . 7_645
Yb1 S7 Yb3 117.59(7) . 7_645
Yb2 S7 Yb3 102.06(7) . 7_655
Yb1 S7 Yb3 117.59(7) . 7_655
Yb3 S7 Yb3 87.70(8) 7_645 7_655
Yb1 S8 Yb1 180.000(13) 3_455 7_545
Yb1 S8 Yb1 88.727(16) 3_455 3_445
Yb1 S8 Yb1 91.273(16) 7_545 3_445
Yb1 S8 Yb1 91.273(16) 3_455 7
Yb1 S8 Yb1 88.727(16) 7_545 7
Yb1 S8 Yb1 180.0 3_445 7

loop_
_geom_bond_atom_site_label_1
_geom_bond_atom_site_label_2
_geom_bond_distance
_geom_bond_site_symmetry_2
Yb1 S1 2.6155(18) 3
Yb1 S1 2.6155(18) 3_545
Yb1 S7 2.687(2) .
Yb1 S8 2.6933(4) 3_545
Yb1 S8 2.6933(4) 3
Yb1 S5 2.761(2) .
Yb1 Yb1 3.7664(4) 1_565
Yb1 Yb1 3.7664(4) 1_545
Yb1 Yb1 3.8510(10) 5_655
Yb2 S2 2.5973(18) 3
Yb2 S2 2.5973(18) 3_545
Yb2 S7 2.625(3) .
Yb2 S3 2.697(3) 5_656
Yb3 S7 2.7184(19) 7_645
Yb3 S7 2.7184(19) 7_655
Yb3 S5 2.7980(19) 3
Yb3 S5 2.7980(19) 3_545
Ga1 S2 2.227(3) .
Ga1 S1 2.255(3) .
Ga1 S6 2.3429(16) 7_556
Ga1 S6 2.3429(16) 7_546
Ga2 S5 2.270(3) .
Ga2 S3 2.2817(16) 7_546
Ga2 S3 2.2817(16) 7_556
Ga2 S6 2.313(3) .
S1 Yb1 2.6155(18) 3_445
S1 Yb1 2.6155(18) 3_455
S2 Yb2 2.5973(18) 3_445
S2 Yb2 2.5973(19) 3_455
S3 Ga2 2.2817(16) 7_546
S3 Ga2 2.2817(16) 7_556
S3 Yb2 2.697(3) 5_656
S4 Yb2 2.7086(18) 3_455
S4 Yb2 2.7086(18) 3_445
S4 Yb3 2.8148(18) 3_455
S4 Yb3 2.8148(18) 3_445
S4 Yb3 2.945(3) 5_655
S5 Yb3 2.7980(19) 3_445
S5 Yb3 2.7980(19) 3_455
S6 Ga1 2.3429(16) 7_556
S6 Ga1 2.3429(16) 7_546
S7 Yb3 2.7184(19) 7_645
S7 Yb3 2.7184(19) 7_655
S8 Yb1 2.6933(4) 3_455
S8 Yb1 2.6933(4) 7_545
S8 Yb1 2.6933(4) 3_445
S8 Yb1 2.6933(4) 7
